data_4036226
loop_
_publ_author_name
'Xu, Zhigang'
'Martinez-Ariza, Guillermo'
'Cappelli, Alexandra P.'
'Roberts, Sue A.'
'Hulme, Christopher'

_publ_section_title
;
 (Z)-Stereoselective Synthesis of Mono- and Bis-heterocyclic
 Benzimidazol-2-ones via Cascade Processes Coupled with the Ugi
 Multicomponent Reaction.
;
_journal_issue 18
_journal_name_full 'The Journal of organic chemistry'
_journal_page_first 9007
_journal_page_last 9015
_journal_paper_doi 10.1021/acs.joc.5b00955
_journal_volume 80
_journal_year 2015
_chemical_formula_moiety 'C31 H23 Br N4 O2'
_chemical_formula_sum 'C31 H23 Br N4 O2'
_chemical_formula_weight 563.44
_space_group_crystal_system trigonal
_space_group_IT_number 148
_space_group_name_Hall '-R 3'
_space_group_name_H-M_alt 'R -3 :H'
_atom_sites_solution_hydrogens mixed
_audit_creation_date 2015-04-28
_audit_creation_method
;
Olex2 1.2
(compiled 2015.01.26 svn.r3150 for OlexSys, GUI svn.r4998)
;
_cell_angle_alpha 90
_cell_angle_beta 90
_cell_angle_gamma 120
_cell_formula_units_Z 18
_cell_length_a 24.0700(12)
_cell_length_b 24.0700(12)
_cell_length_c 23.3690(11)
_cell_measurement_reflns_used 4466
_cell_measurement_temperature 100(2)
_cell_measurement_theta_max 26.75
_cell_measurement_theta_min 2.61
_cell_volume 11725.3(10)
_computing_cell_refinement 'SAINT v7.56A (Bruker, 2009)'
_computing_data_reduction 'SAINT v7.56A (Bruker, 2009)'
_computing_molecular_graphics 'Olex2 (Dolomanov et al., 2009)'
_computing_publication_material 'Olex2 (Dolomanov et al., 2009)'
_computing_structure_refinement 'ShelXL (Sheldrick, 2008)'
_diffrn_ambient_temperature 100.01
_diffrn_measured_fraction_theta_full 0.997
_diffrn_measured_fraction_theta_max 0.996
_diffrn_measurement_device_type 'Bruker APEX-II CCD'
_diffrn_measurement_method '\f and \w scans'
_diffrn_radiation_monochromator graphite
_diffrn_radiation_type MoK\a
_diffrn_radiation_wavelength 0.71073
_diffrn_reflns_av_R_equivalents 0.0248
_diffrn_reflns_av_unetI/netI 0.0346
_diffrn_reflns_Laue_measured_fraction_full 0.997
_diffrn_reflns_Laue_measured_fraction_max 0.996
_diffrn_reflns_limit_h_max 29
_diffrn_reflns_limit_h_min -27
_diffrn_reflns_limit_k_max 7
_diffrn_reflns_limit_k_min -30
_diffrn_reflns_limit_l_max 29
_diffrn_reflns_limit_l_min -25
_diffrn_reflns_number 14661
_diffrn_reflns_point_group_measured_fraction_full 0.997
_diffrn_reflns_point_group_measured_fraction_max 0.996
_diffrn_reflns_theta_full 25.242
_diffrn_reflns_theta_max 27.116
_diffrn_reflns_theta_min 1.998
_diffrn_standards_number 0
_exptl_absorpt_coefficient_mu 1.614
_exptl_absorpt_correction_T_max 0.7455
_exptl_absorpt_correction_T_min 0.6673
_exptl_absorpt_correction_type multi-scan
_exptl_absorpt_process_details
;
SADABS-2008/1 (Bruker,2008) was used for absorption correction.
wR2(int) was 0.0436 before and 0.0316 after correction.
The Ratio of minimum to maximum transmission is 0.8951.
The \l/2 correction factor is 0.0015.
;
_exptl_crystal_colour colourless
_exptl_crystal_density_diffrn 1.436
_exptl_crystal_description prism
_exptl_crystal_F_000 5184
_exptl_crystal_size_max 0.234
_exptl_crystal_size_mid 0.216
_exptl_crystal_size_min 0.202
_refine_diff_density_max 1.667
_refine_diff_density_min -0.716
_refine_diff_density_rms 0.083
_refine_ls_extinction_method none
_refine_ls_goodness_of_fit_ref 1.057
_refine_ls_hydrogen_treatment mixed
_refine_ls_matrix_type full
_refine_ls_number_parameters 348
_refine_ls_number_reflns 5736
_refine_ls_number_restraints 1
_refine_ls_restrained_S_all 1.057
_refine_ls_R_factor_all 0.0634
_refine_ls_R_factor_gt 0.0464
_refine_ls_shift/su_max 0.002
_refine_ls_shift/su_mean 0.000
_refine_ls_structure_factor_coef Fsqd
_refine_ls_weighting_details 'w=1/[\s^2^(Fo^2^)+(0.0747P)^2^+21.6714P] where P=(Fo^2^+2Fc^2^)/3'
_refine_ls_weighting_scheme calc
_refine_ls_wR_factor_gt 0.1251
_refine_ls_wR_factor_ref 0.1313
_reflns_Friedel_coverage 0.000
_reflns_number_gt 4489
_reflns_number_total 5736
_reflns_threshold_expression 'I > 2\s(I)'
_cod_data_source_file jo5b00955_si_002.cif
_cod_data_source_block 18c
_cod_original_cell_volume 11725.3(13)
_cod_original_sg_symbol_H-M 'R -3'
_cod_database_code 4036226
_shelx_space_group_comment
;
The symmetry employed for this shelxl refinement is uniquely defined
by the following loop, which should always be used as a source of
symmetry information in preference to the above space-group names.
They are only intended as comments.
;
_shelx_estimated_absorpt_t_max 0.736
_shelx_estimated_absorpt_t_min 0.704
_olex2_refinement_description
;
1. Fixed Uiso
 At 1.2 times of:
  All C(H) groups, All N(H) groups
 At 1.5 times of:
  All C(H,H,H) groups
2. Restrained distances
 N4-H4
 0.82 with sigma of 0.01
3.a Aromatic/amide H refined with riding coordinates:
 C6(H6), C8(H8), C9(H9), C10(H10), C11(H11), C14(H14), C18(H18), C22(H22),
 C23(H23), C24(H24), C25(H25), C28(H28), C29(H29), C30(H30), C31(H31), C32(H32)
3.b Idealised Me refined as rotating group:
 C16(H16A,H16B,H16C), C17(H17A,H17B,H17C)
;
_shelx_shelxl_version_number 2014/7
_olex2_submission_special_instructions 'No special instructions were received'

loop_
_space_group_symop_operation_xyz
'x, y, z'
'-y, x-y, z'
'-x+y, -x, z'
'x+2/3, y+1/3, z+1/3'
'-y+2/3, x-y+1/3, z+1/3'
'-x+y+2/3, -x+1/3, z+1/3'
'x+1/3, y+2/3, z+2/3'
'-y+1/3, x-y+2/3, z+2/3'
'-x+y+1/3, -x+2/3, z+2/3'
'-x, -y, -z'
'y, -x+y, -z'
'x-y, x, -z'
'-x+2/3, -y+1/3, -z+1/3'
'y+2/3, -x+y+1/3, -z+1/3'
'x-y+2/3, x+1/3, -z+1/3'
'-x+1/3, -y+2/3, -z+2/3'
'y+1/3, -x+y+2/3, -z+2/3'
'x-y+1/3, x+2/3, -z+2/3'

loop_
_atom_site_label
_atom_site_type_symbol
_atom_site_fract_x
_atom_site_fract_y
_atom_site_fract_z
_atom_site_U_iso_or_equiv
_atom_site_adp_type
_atom_site_occupancy
_atom_site_site_symmetry_order
_atom_site_calc_flag
_atom_site_refinement_flags_posn
Br Br 0.56440(2) 0.79517(2) 0.42395(2) 0.03643(12) Uani 1 1 d .
O1 O 0.52386(9) 0.57978(9) 0.62851(8) 0.0255(4) Uani 1 1 d .
O2 O 0.58098(9) 0.35415(9) 0.63426(9) 0.0291(4) Uani 1 1 d .
N1 N 0.54543(10) 0.51025(10) 0.58154(9) 0.0190(4) Uani 1 1 d .
N2 N 0.60424(10) 0.60218(10) 0.49516(9) 0.0190(4) Uani 1 1 d .
N3 N 0.58796(10) 0.44958(10) 0.66413(9) 0.0213(5) Uani 1 1 d .
N4 N 0.67443(11) 0.44099(12) 0.67092(10) 0.0261(5) Uani 1 1 d D
H4 H 0.7015(12) 0.4311(15) 0.6640(14) 0.031 Uiso 1 1 d DR
C1 C 0.54849(12) 0.56905(12) 0.58720(11) 0.0198(5) Uani 1 1 d .
C2 C 0.57098(11) 0.49548(12) 0.53364(11) 0.0188(5) Uani 1 1 d .
C3 C 0.60024(12) 0.54296(12) 0.49153(11) 0.0192(5) Uani 1 1 d .
C4 C 0.58114(12) 0.61544(12) 0.53995(11) 0.0188(5) Uani 1 1 d .
C5 C 0.58409(12) 0.67842(12) 0.54241(11) 0.0190(5) Uani 1 1 d .
C6 C 0.57756(12) 0.70469(12) 0.49113(12) 0.0217(5) Uani 1 1 d .
H6 H 0.5718 0.6827 0.4559 0.026 Uiso 1 1 calc R
C7 C 0.57964(13) 0.76303(13) 0.49255(12) 0.0243(6) Uani 1 1 d .
C8 C 0.58972(14) 0.79685(13) 0.54235(13) 0.0282(6) Uani 1 1 d .
H8 H 0.5918 0.8373 0.5421 0.034 Uiso 1 1 calc R
C9 C 0.59679(14) 0.77105(14) 0.59320(13) 0.0290(6) Uani 1 1 d .
H9 H 0.6041 0.7941 0.6280 0.035 Uiso 1 1 calc R
C10 C 0.59318(13) 0.71171(13) 0.59321(12) 0.0238(6) Uani 1 1 d .
H10 H 0.5969 0.6938 0.6282 0.029 Uiso 1 1 calc R
C11 C 0.56730(12) 0.43628(12) 0.52671(11) 0.0210(5) Uani 1 1 d .
H11 H 0.5475 0.4043 0.5554 0.025 Uiso 1 1 calc R
C12 C 0.59252(12) 0.42378(13) 0.47800(12) 0.0230(6) Uani 1 1 d .
C13 C 0.62227(12) 0.47104(13) 0.43540(11) 0.0227(5) Uani 1 1 d .
C14 C 0.62542(12) 0.52942(13) 0.44300(11) 0.0215(5) Uani 1 1 d .
H14 H 0.6453 0.5614 0.4144 0.026 Uiso 1 1 calc R
C16 C 0.58621(15) 0.35876(14) 0.47110(14) 0.0309(6) Uani 1 1 d .
H16A H 0.5694 0.3342 0.5066 0.046 Uiso 1 1 calc GR
H16B H 0.6284 0.3638 0.4627 0.046 Uiso 1 1 calc GR
H16C H 0.5567 0.3359 0.4395 0.046 Uiso 1 1 calc GR
C17 C 0.64988(14) 0.45832(15) 0.38237(12) 0.0293(6) Uani 1 1 d .
H17A H 0.6692 0.4967 0.3581 0.044 Uiso 1 1 calc GR
H17B H 0.6157 0.4223 0.3612 0.044 Uiso 1 1 calc GR
H17C H 0.6828 0.4477 0.3934 0.044 Uiso 1 1 calc GR
C18 C 0.50447(12) 0.46221(12) 0.62193(11) 0.0212(5) Uani 1 1 d .
H18 H 0.4607 0.4514 0.6228 0.025 Uiso 1 1 calc R
C19 C 0.52232(12) 0.43138(12) 0.65825(11) 0.0211(5) Uani 1 1 d .
C20 C 0.61207(13) 0.40854(13) 0.65430(11) 0.0232(6) Uani 1 1 d .
C21 C 0.69014(13) 0.50051(14) 0.69370(12) 0.0263(6) Uani 1 1 d .
C22 C 0.74597(15) 0.54832(15) 0.71783(13) 0.0336(7) Uani 1 1 d .
H22 H 0.7837 0.5452 0.7197 0.040 Uiso 1 1 calc R
C23 C 0.74431(15) 0.60134(15) 0.73921(14) 0.0359(7) Uani 1 1 d .
H23 H 0.7820 0.6353 0.7559 0.043 Uiso 1 1 calc R
C24 C 0.68922(15) 0.60615(14) 0.73693(13) 0.0324(7) Uani 1 1 d .
H24 H 0.6898 0.6426 0.7531 0.039 Uiso 1 1 calc R
C25 C 0.63327(14) 0.55864(13) 0.71151(12) 0.0258(6) Uani 1 1 d .
H25 H 0.5957 0.5621 0.7093 0.031 Uiso 1 1 calc R
C26 C 0.63506(13) 0.50612(12) 0.68969(11) 0.0225(5) Uani 1 1 d .
C27 C 0.47679(13) 0.38168(13) 0.69761(11) 0.0228(5) Uani 1 1 d .
C28 C 0.41351(13) 0.33984(13) 0.68183(13) 0.0257(6) Uani 1 1 d .
H28 H 0.3999 0.3410 0.6439 0.031 Uiso 1 1 calc R
C29 C 0.37000(14) 0.29640(14) 0.72085(13) 0.0299(6) Uani 1 1 d .
H29 H 0.3269 0.2683 0.7095 0.036 Uiso 1 1 calc R
C30 C 0.38910(16) 0.29384(14) 0.77600(14) 0.0346(7) Uani 1 1 d .
H30 H 0.3592 0.2644 0.8028 0.042 Uiso 1 1 calc R
C31 C 0.45230(16) 0.33451(16) 0.79197(14) 0.0376(7) Uani 1 1 d .
H31 H 0.4659 0.3328 0.8298 0.045 Uiso 1 1 calc R
C32 C 0.49571(15) 0.37766(14) 0.75292(12) 0.0318(6) Uani 1 1 d .
H32 H 0.5391 0.4049 0.7641 0.038 Uiso 1 1 calc R

loop_
_atom_site_aniso_label
_atom_site_aniso_U_11
_atom_site_aniso_U_22
_atom_site_aniso_U_33
_atom_site_aniso_U_23
_atom_site_aniso_U_13
_atom_site_aniso_U_12
Br 0.03771(19) 0.02969(18) 0.0414(2) 0.01046(13) -0.00309(13) 0.01646(14)
O1 0.0294(10) 0.0242(10) 0.0263(10) 0.0032(8) 0.0076(8) 0.0161(9)
O2 0.0281(10) 0.0213(10) 0.0388(11) 0.0000(8) -0.0007(9) 0.0132(9)
N1 0.0150(10) 0.0177(10) 0.0229(11) 0.0014(8) 0.0010(8) 0.0072(9)
N2 0.0153(10) 0.0185(10) 0.0236(11) -0.0023(8) -0.0023(8) 0.0088(9)
N3 0.0185(11) 0.0176(11) 0.0267(11) 0.0001(9) -0.0014(9) 0.0082(9)
N4 0.0211(12) 0.0284(12) 0.0322(13) 0.0015(10) 0.0005(10) 0.0149(10)
C1 0.0166(12) 0.0200(12) 0.0233(13) -0.0009(10) -0.0015(10) 0.0095(10)
C2 0.0124(11) 0.0201(12) 0.0238(13) -0.0033(10) -0.0029(9) 0.0081(10)
C3 0.0145(11) 0.0185(12) 0.0250(13) -0.0018(10) -0.0023(10) 0.0087(10)
C4 0.0156(12) 0.0190(12) 0.0224(13) -0.0019(10) -0.0026(10) 0.0091(10)
C5 0.0136(12) 0.0184(12) 0.0236(13) -0.0004(10) 0.0016(9) 0.0068(10)
C6 0.0189(12) 0.0214(13) 0.0234(13) 0.0007(10) 0.0013(10) 0.0091(11)
C7 0.0213(13) 0.0236(13) 0.0287(14) 0.0071(11) 0.0021(11) 0.0117(11)
C8 0.0261(14) 0.0194(13) 0.0422(17) -0.0014(11) 0.0013(12) 0.0136(12)
C9 0.0278(15) 0.0274(15) 0.0310(15) -0.0090(12) -0.0018(12) 0.0132(12)
C10 0.0201(13) 0.0240(13) 0.0258(14) -0.0040(11) -0.0018(10) 0.0100(11)
C11 0.0152(12) 0.0178(12) 0.0297(14) -0.0006(10) -0.0030(10) 0.0080(10)
C12 0.0161(12) 0.0208(13) 0.0327(15) -0.0075(11) -0.0056(11) 0.0095(10)
C13 0.0184(12) 0.0255(14) 0.0268(14) -0.0082(11) -0.0061(10) 0.0129(11)
C14 0.0167(12) 0.0271(14) 0.0228(13) -0.0016(10) -0.0030(10) 0.0124(11)
C16 0.0276(15) 0.0236(14) 0.0449(17) -0.0074(12) 0.0011(13) 0.0153(12)
C17 0.0310(15) 0.0329(15) 0.0288(14) -0.0070(12) -0.0005(12) 0.0196(13)
C18 0.0160(12) 0.0188(12) 0.0270(14) -0.0014(10) 0.0006(10) 0.0074(10)
C19 0.0171(12) 0.0193(13) 0.0254(14) -0.0015(10) 0.0015(10) 0.0081(10)
C20 0.0239(13) 0.0210(13) 0.0259(14) 0.0036(11) 0.0020(11) 0.0121(11)
C21 0.0214(13) 0.0271(14) 0.0287(14) 0.0022(11) 0.0010(11) 0.0108(12)
C22 0.0223(14) 0.0366(17) 0.0364(17) 0.0018(13) -0.0028(12) 0.0105(13)
C23 0.0293(16) 0.0296(16) 0.0376(17) -0.0037(13) -0.0056(13) 0.0063(13)
C24 0.0364(17) 0.0214(14) 0.0332(16) -0.0010(12) -0.0003(13) 0.0098(13)
C25 0.0265(14) 0.0229(13) 0.0275(14) 0.0014(11) -0.0003(11) 0.0121(12)
C26 0.0216(13) 0.0195(13) 0.0221(13) 0.0040(10) 0.0009(10) 0.0071(11)
C27 0.0245(13) 0.0203(13) 0.0259(14) 0.0018(10) 0.0043(11) 0.0129(11)
C28 0.0231(14) 0.0220(13) 0.0317(15) 0.0007(11) 0.0025(11) 0.0111(11)
C29 0.0280(15) 0.0214(14) 0.0388(16) 0.0026(12) 0.0078(12) 0.0112(12)
C30 0.0399(18) 0.0259(15) 0.0366(17) 0.0044(12) 0.0151(13) 0.0153(14)
C31 0.0430(19) 0.0344(17) 0.0283(16) 0.0020(13) 0.0040(13) 0.0140(15)
C32 0.0334(16) 0.0265(15) 0.0294(15) 0.0006(12) 0.0003(12) 0.0103(13)

loop_
_atom_type_symbol
_atom_type_description
_atom_type_scat_dispersion_real
_atom_type_scat_dispersion_imag
_atom_type_scat_source
C C 0.0033 0.0016 'International Tables Vol C Tables 4.2.6.8 and 6.1.1.4'
H H 0.0000 0.0000 'International Tables Vol C Tables 4.2.6.8 and 6.1.1.4'
N N 0.0061 0.0033 'International Tables Vol C Tables 4.2.6.8 and 6.1.1.4'
O O 0.0106 0.0060 'International Tables Vol C Tables 4.2.6.8 and 6.1.1.4'
Br Br -0.2901 2.4595 'International Tables Vol C Tables 4.2.6.8 and 6.1.1.4'

loop_
_geom_angle_atom_site_label_1
_geom_angle_atom_site_label_2
_geom_angle_atom_site_label_3
_geom_angle
C1 N1 C2 121.8(2)
C1 N1 C18 115.1(2)
C2 N1 C18 122.1(2)
C4 N2 C3 119.0(2)
C20 N3 C19 124.0(2)
C20 N3 C26 109.8(2)
C26 N3 C19 125.3(2)
C20 N4 H4 126(2)
C20 N4 C21 110.8(2)
C21 N4 H4 122(2)
O1 C1 N1 120.4(2)
O1 C1 C4 123.8(2)
N1 C1 C4 115.8(2)
C3 C2 N1 117.2(2)
C11 C2 N1 122.6(2)
C11 C2 C3 120.1(2)
N2 C3 C2 123.0(2)
N2 C3 C14 118.4(2)
C14 C3 C2 118.6(2)
N2 C4 C1 123.1(2)
N2 C4 C5 118.4(2)
C5 C4 C1 118.5(2)
C6 C5 C4 118.0(2)
C10 C5 C4 122.5(2)
C10 C5 C6 119.5(2)
C5 C6 H6 120.5
C7 C6 C5 118.9(2)
C7 C6 H6 120.5
C6 C7 Br 118.6(2)
C8 C7 Br 119.3(2)
C8 C7 C6 122.0(3)
C7 C8 H8 120.5
C7 C8 C9 119.0(3)
C9 C8 H8 120.5
C8 C9 H9 119.9
C10 C9 C8 120.1(3)
C10 C9 H9 119.9
C5 C10 H10 119.8
C9 C10 C5 120.4(3)
C9 C10 H10 119.8
C2 C11 H11 119.8
C12 C11 C2 120.3(2)
C12 C11 H11 119.8
C11 C12 C13 120.3(2)
C11 C12 C16 119.0(3)
C13 C12 C16 120.7(2)
C12 C13 C17 121.0(2)
C14 C13 C12 118.6(2)
C14 C13 C17 120.5(3)
C3 C14 H14 118.9
C13 C14 C3 122.1(3)
C13 C14 H14 118.9
C12 C16 H16A 109.5
C12 C16 H16B 109.5
C12 C16 H16C 109.5
H16A C16 H16B 109.5
H16A C16 H16C 109.5
H16B C16 H16C 109.5
C13 C17 H17A 109.5
C13 C17 H17B 109.5
C13 C17 H17C 109.5
H17A C17 H17B 109.5
H17A C17 H17C 109.5
H17B C17 H17C 109.5
N1 C18 H18 117.1
C19 C18 N1 125.8(2)
C19 C18 H18 117.1
N3 C19 C27 116.8(2)
C18 C19 N3 120.6(2)
C18 C19 C27 122.3(2)
O2 C20 N3 124.8(2)
O2 C20 N4 129.1(3)
N4 C20 N3 106.1(2)
N4 C21 C26 106.9(2)
C22 C21 N4 131.7(3)
C22 C21 C26 121.4(3)
C21 C22 H22 121.6
C21 C22 C23 116.7(3)
C23 C22 H22 121.6
C22 C23 H23 119.0
C24 C23 C22 122.0(3)
C24 C23 H23 119.0
C23 C24 H24 119.3
C23 C24 C25 121.4(3)
C25 C24 H24 119.3
C24 C25 H25 121.7
C26 C25 C24 116.7(3)
C26 C25 H25 121.7
N3 C26 C21 106.3(2)
C25 C26 N3 131.8(3)
C25 C26 C21 121.8(3)
C28 C27 C19 121.6(2)
C32 C27 C19 120.1(2)
C32 C27 C28 118.3(3)
C27 C28 H28 119.6
C29 C28 C27 120.8(3)
C29 C28 H28 119.6
C28 C29 H29 119.9
C30 C29 C28 120.3(3)
C30 C29 H29 119.9
C29 C30 H30 120.3
C29 C30 C31 119.5(3)
C31 C30 H30 120.3
C30 C31 H31 119.9
C32 C31 C30 120.1(3)
C32 C31 H31 119.9
C27 C32 H32 119.5
C31 C32 C27 121.0(3)
C31 C32 H32 119.5

loop_
_geom_bond_atom_site_label_1
_geom_bond_atom_site_label_2
_geom_bond_distance
Br C7 1.894(3)
O1 C1 1.226(3)
O2 C20 1.230(3)
N1 C1 1.386(3)
N1 C2 1.406(3)
N1 C18 1.435(3)
N2 C3 1.382(3)
N2 C4 1.298(3)
N3 C19 1.420(3)
N3 C20 1.392(3)
N3 C26 1.397(3)
N4 H4 0.814(10)
N4 C20 1.357(4)
N4 C21 1.392(4)
C1 C4 1.485(4)
C2 C3 1.402(4)
C2 C11 1.392(4)
C3 C14 1.399(4)
C4 C5 1.483(3)
C5 C6 1.400(4)
C5 C10 1.387(4)
C6 H6 0.9500
C6 C7 1.380(4)
C7 C8 1.371(4)
C8 H8 0.9500
C8 C9 1.390(4)
C9 H9 0.9500
C9 C10 1.387(4)
C10 H10 0.9500
C11 H11 0.9500
C11 C12 1.392(4)
C12 C13 1.408(4)
C12 C16 1.503(4)
C13 C14 1.381(4)
C13 C17 1.508(4)
C14 H14 0.9500
C16 H16A 0.9800
C16 H16B 0.9800
C16 H16C 0.9800
C17 H17A 0.9800
C17 H17B 0.9800
C17 H17C 0.9800
C18 H18 0.9500
C18 C19 1.332(4)
C19 C27 1.472(4)
C21 C22 1.379(4)
C21 C26 1.401(4)
C22 H22 0.9500
C22 C23 1.390(5)
C23 H23 0.9500
C23 C24 1.388(5)
C24 H24 0.9500
C24 C25 1.391(4)
C25 H25 0.9500
C25 C26 1.384(4)
C27 C28 1.392(4)
C27 C32 1.390(4)
C28 H28 0.9500
C28 C29 1.388(4)
C29 H29 0.9500
C29 C30 1.380(5)
C30 H30 0.9500
C30 C31 1.387(5)
C31 H31 0.9500
C31 C32 1.385(4)
C32 H32 0.9500

loop_
_geom_torsion_atom_site_label_1
_geom_torsion_atom_site_label_2
_geom_torsion_atom_site_label_3
_geom_torsion_atom_site_label_4
_geom_torsion
Br C7 C8 C9 175.9(2)
O1 C1 C4 N2 -176.6(2)
O1 C1 C4 C5 -0.3(4)
N1 C1 C4 N2 1.7(4)
N1 C1 C4 C5 177.9(2)
N1 C2 C3 N2 -0.6(4)
N1 C2 C3 C14 -179.2(2)
N1 C2 C11 C12 179.0(2)
N1 C18 C19 N3 7.1(4)
N1 C18 C19 C27 -178.8(2)
N2 C3 C14 C13 -178.7(2)
N2 C4 C5 C6 34.0(3)
N2 C4 C5 C10 -145.8(3)
N3 C19 C27 C28 -150.1(2)
N3 C19 C27 C32 33.0(4)
N4 C21 C22 C23 -176.9(3)
N4 C21 C26 N3 -0.4(3)
N4 C21 C26 C25 176.5(2)
C1 N1 C2 C3 0.3(3)
C1 N1 C2 C11 -178.8(2)
C1 N1 C18 C19 -122.3(3)
C1 C4 C5 C6 -142.4(2)
C1 C4 C5 C10 37.7(3)
C2 N1 C1 O1 177.5(2)
C2 N1 C1 C4 -0.8(3)
C2 N1 C18 C19 68.9(4)
C2 C3 C14 C13 0.0(4)
C2 C11 C12 C13 0.3(4)
C2 C11 C12 C16 -178.4(2)
C3 N2 C4 C1 -2.0(4)
C3 N2 C4 C5 -178.2(2)
C3 C2 C11 C12 -0.1(4)
C4 N2 C3 C2 1.4(4)
C4 N2 C3 C14 -179.9(2)
C4 C5 C6 C7 179.5(2)
C4 C5 C10 C9 178.8(2)
C5 C6 C7 Br -175.36(19)
C5 C6 C7 C8 1.9(4)
C6 C5 C10 C9 -1.0(4)
C6 C7 C8 C9 -1.3(4)
C7 C8 C9 C10 -0.5(4)
C8 C9 C10 C5 1.6(4)
C10 C5 C6 C7 -0.7(4)
C11 C2 C3 N2 178.5(2)
C11 C2 C3 C14 -0.1(4)
C11 C12 C13 C14 -0.4(4)
C11 C12 C13 C17 180.0(2)
C12 C13 C14 C3 0.2(4)
C16 C12 C13 C14 178.3(2)
C16 C12 C13 C17 -1.4(4)
C17 C13 C14 C3 179.9(2)
C18 N1 C1 O1 8.7(3)
C18 N1 C1 C4 -169.7(2)
C18 N1 C2 C3 168.4(2)
C18 N1 C2 C11 -10.7(4)
C18 C19 C27 C28 35.5(4)
C18 C19 C27 C32 -141.4(3)
C19 N3 C20 O2 7.3(4)
C19 N3 C20 N4 -172.9(2)
C19 N3 C26 C21 171.8(2)
C19 N3 C26 C25 -4.6(4)
C19 C27 C28 C29 -175.2(3)
C19 C27 C32 C31 175.0(3)
C20 N3 C19 C18 -121.3(3)
C20 N3 C19 C27 64.3(3)
C20 N3 C26 C21 2.1(3)
C20 N3 C26 C25 -174.2(3)
C20 N4 C21 C22 177.1(3)
C20 N4 C21 C26 -1.6(3)
C21 N4 C20 O2 -177.3(3)
C21 N4 C20 N3 2.9(3)
C21 C22 C23 C24 0.4(5)
C22 C21 C26 N3 -179.2(3)
C22 C21 C26 C25 -2.4(4)
C22 C23 C24 C25 -1.9(5)
C23 C24 C25 C26 1.1(4)
C24 C25 C26 N3 176.8(3)
C24 C25 C26 C21 0.9(4)
C26 N3 C19 C18 70.5(4)
C26 N3 C19 C27 -103.9(3)
C26 N3 C20 O2 177.1(3)
C26 N3 C20 N4 -3.1(3)
C26 C21 C22 C23 1.6(4)
C27 C28 C29 C30 -0.4(4)
C28 C27 C32 C31 -2.0(4)
C28 C29 C30 C31 -0.7(4)
C29 C30 C31 C32 0.5(5)
C30 C31 C32 C27 0.9(5)
C32 C27 C28 C29 1.7(4)

loop_
_smtbx_masks_void_nr
_smtbx_masks_void_average_x
_smtbx_masks_void_average_y
_smtbx_masks_void_average_z
_smtbx_masks_void_volume
_smtbx_masks_void_count_electrons
1 0.000 0.000 0.000 32.8 0.7
2 0.000 0.000 0.227 14.2 0.0
3 0.000 0.000 0.500 199.2 34.0
4 0.000 0.000 0.773 14.2 0.0
5 0.333 0.667 0.167 199.2 34.0
6 0.333 0.667 0.667 32.8 0.7
7 0.333 0.667 0.894 14.2 0.0
8 0.333 0.667 0.440 14.2 0.0
9 0.667 0.333 0.833 199.2 34.0
10 0.667 0.333 0.333 32.8 0.7
11 0.667 0.333 0.560 14.2 0.0
12 0.667 0.333 0.106 14.2 0.0
